data_7201357
loop_
_publ_author_name
'Neumann, Marcus Aurelius'
'Perrin, Marc-Antoine'

_publ_section_title
;
 Can crystal structure prediction guide experimentalists to a new
 polymorph of paracetamol?
;
_journal_issue 11
_journal_name_full CrystEngComm
_journal_page_first 2475
_journal_paper_doi 10.1039/b909819d
_journal_volume 11
_journal_year 2009
_space_group_IT_number 52
_symmetry_cell_setting orthorhombic
_symmetry_Int_Tables_number 52
_symmetry_space_group_name_Hall '-P 2a 2bc'
_symmetry_space_group_name_H-M 'P n n a'
_cell_angle_alpha 90.000000
_cell_angle_beta 90.000000
_cell_angle_gamma 90.000000
_cell_length_a 11.679546
_cell_length_b 28.746128
_cell_length_c 8.652500
_cell_volume 2905.005
_cod_data_source_file b909819d.txt
_cod_data_source_block 9
_cod_struct_determination_method theoretical
_cod_database_code 7201357

loop_
_symmetry_equiv_pos_site_id
_symmetry_equiv_pos_as_xyz
1 x,y,z
2 -x+1/2,-y,z
3 -x+1/2,y+1/2,-z+1/2
4 x,-y+1/2,-z+1/2
5 -x,-y,-z
6 x+1/2,y,-z
7 x+1/2,-y+1/2,z+1/2
8 -x,y+1/2,z+1/2

loop_
_atom_site_label
_atom_site_type_symbol
_atom_site_fract_x
_atom_site_fract_y
_atom_site_fract_z
C0_0 C 1.030757 0.320476 0.326133
C1_0 C 0.917774 0.304135 0.330483
C2_0 C 1.079157 0.338493 0.461543
N3_0 N 1.101706 0.316392 0.194508
C4_0 C 0.858487 0.302557 0.469830
H5_0 H 0.878187 0.291537 0.225253
C6_0 C 1.019298 0.337316 0.600342
H7_0 H 1.163690 0.354296 0.457753
C8_0 C 1.070038 0.311918 0.045068
H9_0 H 1.188170 0.315363 0.216653
C10_0 C 0.909736 0.317621 0.607193
H11_0 H 0.772169 0.288507 0.473566
H12_0 H 1.056724 0.352490 0.703587
C13_0 C 1.165240 0.299887 -0.065196
O14_0 O 0.968434 0.316811 0.000574
O15_0 O 0.850887 0.313446 0.742755
H16_0 H 1.245547 0.291611 -0.006495
H17_0 H 1.137633 0.270043 -0.134794
H18_0 H 1.181165 0.329072 -0.143556
H19_0 H 0.904059 0.315807 0.834881
H17_1 H 0.931753 0.412702 0.366972
C13_1 C 0.916039 0.445769 0.426830
C8_1 C 0.817493 0.440178 0.537192
H16_1 H 0.995567 0.455360 0.485291
H18_1 H 0.894441 0.472156 0.340334
N3_1 N 0.846986 0.435513 0.687402
O14_1 O 0.715128 0.439401 0.492346
C0_1 C 0.775599 0.432585 0.819005
H9_1 H 0.933125 0.435219 0.710990
C1_1 C 0.663570 0.449811 0.823517
C2_1 C 0.823673 0.414339 0.954136
C4_1 C 0.604100 0.451346 0.962717
H5_1 H 0.624416 0.463130 0.719021
C6_1 C 0.764132 0.415737 1.092995
H7_1 H 0.908429 0.398694 0.951403
C10_1 C 0.655136 0.435885 1.099653
H11_1 H 0.517909 0.465592 0.965993
H12_1 H 0.802637 0.401133 1.196581
O15_1 O 0.596908 0.440460 1.236474
H19_1 H 0.651371 0.438410 1.327555
